data_2233289
loop_
_publ_author_name
'Wang, Ying'
'Xu, Feng'
'Huang, Wei'

_publ_section_title
;
 <i>cis</i>-Bis(acetonitrile-\k<i>N</i>)bis(2,2'-bipyridine-\k^2^<i>N</i>,<i>N</i>')ruthenium(II)
 tetrafluoridoborate
;
_journal_coeditor_code RZ2684
_journal_issue 1
_journal_name_full 'Acta Crystallographica Section E'
_journal_page_first m68
_journal_paper_doi 10.1107/S1600536811053864
_journal_volume 68
_journal_year 2012
_chemical_formula_iupac '[Ru (C2 H3 N)2 (C10 H8 N2)2] (B F4)2'
_chemical_formula_moiety 'C24 H22 N6 Ru 2+, 2(B F4 -)'
_chemical_formula_sum 'C24 H22 B2 F8 N6 Ru'
_chemical_formula_weight 669.17
_chemical_name_systematic
;
<i>cis</i>-Bis(acetonitrile-\k<i>N</i>)bis(2,2'-bipyridine-
\k^2^<i>N</i>,<i>N</i>')ruthenium(II) tetrafluoridoborate
;
_space_group_IT_number 14
_symmetry_cell_setting monoclinic
_symmetry_space_group_name_Hall '-P 2ybc'
_symmetry_space_group_name_H-M 'P 1 21/c 1'
_atom_sites_solution_hydrogens geom
_atom_sites_solution_primary direct
_atom_sites_solution_secondary difmap
_audit_creation_method SHELXL-97
_cell_angle_alpha 90.00
_cell_angle_beta 90.2530(10)
_cell_angle_gamma 90.00
_cell_formula_units_Z 4
_cell_length_a 10.5648(7)
_cell_length_b 24.0246(17)
_cell_length_c 10.4561(7)
_cell_measurement_reflns_used 3573
_cell_measurement_temperature 291(2)
_cell_measurement_theta_max 24.040
_cell_measurement_theta_min 2.568
_cell_volume 2653.9(3)
_computing_cell_refinement 'SAINT (Bruker, 2000)'
_computing_data_collection 'SMART (Bruker, 2000)'
_computing_data_reduction 'SAINT (Bruker, 2000)'
_computing_molecular_graphics 'SHELXTL (Sheldrick, 2008)'
_computing_publication_material 'SHELXTL (Sheldrick, 2008)'
_computing_structure_refinement 'SHELXTL (Sheldrick, 2008)'
_computing_structure_solution 'SHELXTL (Sheldrick, 2008)'
_diffrn_ambient_temperature 291(2)
_diffrn_measured_fraction_theta_full 0.999
_diffrn_measured_fraction_theta_max 0.999
_diffrn_measurement_device_type 'Bruker SMART CCD area-detector'
_diffrn_measurement_method '\f and \w scans'
_diffrn_radiation_monochromator graphite
_diffrn_radiation_source 'fine-focus sealed tube'
_diffrn_radiation_type MoK\a
_diffrn_radiation_wavelength 0.71073
_diffrn_reflns_av_R_equivalents 0.0452
_diffrn_reflns_av_sigmaI/netI 0.0517
_diffrn_reflns_limit_h_max 12
_diffrn_reflns_limit_h_min -12
_diffrn_reflns_limit_k_max 28
_diffrn_reflns_limit_k_min -15
_diffrn_reflns_limit_l_max 12
_diffrn_reflns_limit_l_min -12
_diffrn_reflns_number 13281
_diffrn_reflns_theta_full 25.00
_diffrn_reflns_theta_max 25.00
_diffrn_reflns_theta_min 1.93
_diffrn_standards_decay_% 0
_diffrn_standards_interval_count 0
_diffrn_standards_interval_time 0
_diffrn_standards_number 0
_exptl_absorpt_coefficient_mu 0.674
_exptl_absorpt_correction_T_max 0.9235
_exptl_absorpt_correction_T_min 0.8998
_exptl_absorpt_correction_type multi-scan
_exptl_absorpt_process_details '(SADABS; Bruker, 2000)'
_exptl_crystal_colour red
_exptl_crystal_density_diffrn 1.675
_exptl_crystal_density_method 'not measured'
_exptl_crystal_description block
_exptl_crystal_F_000 1336
_exptl_crystal_size_max 0.16
_exptl_crystal_size_mid 0.14
_exptl_crystal_size_min 0.12
_refine_diff_density_max 0.756
_refine_diff_density_min -0.406
_refine_ls_extinction_coef 0
_refine_ls_extinction_method none
_refine_ls_goodness_of_fit_ref 0.947
_refine_ls_hydrogen_treatment constr
_refine_ls_matrix_type full
_refine_ls_number_parameters 372
_refine_ls_number_reflns 4680
_refine_ls_number_restraints 0
_refine_ls_restrained_S_all 0.947
_refine_ls_R_factor_all 0.0647
_refine_ls_R_factor_gt 0.0458
_refine_ls_shift/su_max 0.001
_refine_ls_shift/su_mean 0.000
_refine_ls_structure_factor_coef Fsqd
_refine_ls_weighting_details 'calc w=1/[\s^2^(Fo^2^)+(0.0705P)^2^] where P=(Fo^2^+2Fc^2^)/3'
_refine_ls_weighting_scheme calc
_refine_ls_wR_factor_gt 0.1118
_refine_ls_wR_factor_ref 0.1205
_reflns_number_gt 3326
_reflns_number_total 4680
_reflns_threshold_expression I>2sigma(I)
_cod_data_source_file rz2684.cif
_cod_data_source_block I
_cod_original_sg_symbol_H-M 'P 21/c'
_cod_database_code 2233289
_cod_database_fobs_code 2233289

loop_
_symmetry_equiv_pos_as_xyz
'x, y, z'
'-x, y+1/2, -z+1/2'
'-x, -y, -z'
'x, -y-1/2, z-1/2'

loop_
_atom_site_type_symbol
_atom_site_label
_atom_site_fract_x
_atom_site_fract_y
_atom_site_fract_z
_atom_site_U_iso_or_equiv
_atom_site_adp_type
_atom_site_calc_flag
_atom_site_refinement_flags
_atom_site_occupancy
_atom_site_symmetry_multiplicity
Ru Ru1 0.25886(3) 0.627135(14) 0.52470(3) 0.04287(14) Uani d . 1 1
B B1 0.7581(7) 0.7190(3) 0.5614(8) 0.085(2) Uani d . 1 1
B B2 0.7624(5) 0.4853(3) 0.0278(7) 0.0672(16) Uani d . 1 1
C C1 0.2611(4) 0.5012(2) 0.5649(5) 0.0582(12) Uani d . 1 1
H H1 0.3145 0.5080 0.6341 0.070 Uiso calc R 1 1
C C2 0.2343(4) 0.4471(2) 0.5328(5) 0.0652(13) Uani d . 1 1
H H2 0.2692 0.4177 0.5788 0.078 Uiso calc R 1 1
C C3 0.1540(5) 0.4373(2) 0.4303(5) 0.0705(14) Uani d . 1 1
H H3 0.1351 0.4010 0.4060 0.085 Uiso calc R 1 1
C C4 0.1029(4) 0.4808(2) 0.3653(5) 0.0629(12) Uani d . 1 1
H H4 0.0477 0.4743 0.2974 0.075 Uiso calc R 1 1
C C5 0.1331(4) 0.53449(18) 0.4002(4) 0.0498(10) Uani d . 1 1
C C6 0.0783(4) 0.5844(2) 0.3409(4) 0.0525(11) Uani d . 1 1
C C7 -0.0095(4) 0.5832(2) 0.2415(4) 0.0639(13) Uani d . 1 1
H H7 -0.0311 0.5498 0.2024 0.077 Uiso calc R 1 1
C C8 -0.0640(4) 0.6321(3) 0.2019(5) 0.0716(15) Uani d . 1 1
H H8 -0.1226 0.6320 0.1353 0.086 Uiso calc R 1 1
C C9 -0.0320(5) 0.6811(2) 0.2603(5) 0.0725(14) Uani d . 1 1
H H9 -0.0706 0.7143 0.2368 0.087 Uiso calc R 1 1
C C10 0.0588(4) 0.6799(2) 0.3549(4) 0.0612(12) Uani d . 1 1
H H10 0.0826 0.7133 0.3928 0.073 Uiso calc R 1 1
C C11 0.4260(4) 0.5845(2) 0.3099(4) 0.0630(12) Uani d . 1 1
H H11 0.3897 0.5500 0.3263 0.076 Uiso calc R 1 1
C C12 0.5170(4) 0.5879(2) 0.2173(5) 0.0693(14) Uani d . 1 1
H H12 0.5413 0.5564 0.1719 0.083 Uiso calc R 1 1
C C13 0.5713(4) 0.6385(2) 0.1930(5) 0.0685(14) Uani d . 1 1
H H13 0.6339 0.6418 0.1312 0.082 Uiso calc R 1 1
C C14 0.5321(4) 0.6844(2) 0.2612(5) 0.0643(13) Uani d . 1 1
H H14 0.5685 0.7190 0.2461 0.077 Uiso calc R 1 1
C C15 0.4388(4) 0.67871(19) 0.3518(4) 0.0503(10) Uani d . 1 1
C C16 0.3859(4) 0.72526(18) 0.4252(4) 0.0510(10) Uani d . 1 1
C C17 0.4096(5) 0.7811(2) 0.3994(5) 0.0705(14) Uani d . 1 1
H H17 0.4663 0.7907 0.3353 0.085 Uiso calc R 1 1
C C18 0.3501(5) 0.8221(2) 0.4676(5) 0.0755(15) Uani d . 1 1
H H18 0.3659 0.8594 0.4503 0.091 Uiso calc R 1 1
C C19 0.2667(4) 0.8072(2) 0.5620(5) 0.0659(13) Uani d . 1 1
H H19 0.2246 0.8342 0.6093 0.079 Uiso calc R 1 1
C C20 0.2469(4) 0.75165(19) 0.5852(5) 0.0596(12) Uani d . 1 1
H H20 0.1923 0.7418 0.6509 0.071 Uiso calc R 1 1
C C21 0.4890(4) 0.6030(2) 0.7128(5) 0.0591(12) Uani d . 1 1
C C22 0.5932(4) 0.5904(3) 0.8000(5) 0.0837(17) Uani d . 1 1
H H22A 0.5604 0.5836 0.8841 0.126 Uiso calc R 1 1
H H22B 0.6505 0.6214 0.8028 0.126 Uiso calc R 1 1
H H22C 0.6372 0.5579 0.7705 0.126 Uiso calc R 1 1
C C23 0.0697(4) 0.63709(18) 0.7582(4) 0.0531(11) Uani d . 1 1
C C24 -0.0175(5) 0.6412(2) 0.8654(5) 0.0810(16) Uani d . 1 1
H H24A -0.0613 0.6065 0.8756 0.122 Uiso calc R 1 1
H H24B -0.0777 0.6704 0.8490 0.122 Uiso calc R 1 1
H H24C 0.0291 0.6496 0.9421 0.122 Uiso calc R 1 1
F F1 0.7366(4) 0.6846(2) 0.4670(4) 0.154(2) Uani d . 1 1
F F2 0.6838(7) 0.7071(2) 0.6605(7) 0.262(4) Uani d . 1 1
F F3 0.7452(4) 0.77248(19) 0.5352(4) 0.1427(17) Uani d . 1 1
F F4 0.8737(5) 0.7071(2) 0.6035(6) 0.204(3) Uani d . 1 1
F F5 0.7715(4) 0.5405(2) 0.0135(5) 0.168(2) Uani d . 1 1
F F6 0.8552(5) 0.4701(2) 0.1074(6) 0.187(2) Uani d . 1 1
F F7 0.7700(6) 0.4581(3) -0.0758(6) 0.225(3) Uani d . 1 1
F F8 0.6515(5) 0.4717(2) 0.0777(6) 0.185(2) Uani d . 1 1
N N1 0.2131(3) 0.54494(15) 0.5004(3) 0.0477(8) Uani d . 1 1
N N2 0.1144(3) 0.63331(15) 0.3949(3) 0.0479(9) Uani d . 1 1
N N3 0.3868(3) 0.62815(14) 0.3778(3) 0.0472(8) Uani d . 1 1
N N4 0.3022(3) 0.71070(15) 0.5180(3) 0.0481(8) Uani d . 1 1
N N5 0.4065(3) 0.61253(14) 0.6479(3) 0.0482(8) Uani d . 1 1
N N6 0.1371(3) 0.63333(13) 0.6752(3) 0.0474(8) Uani d . 1 1

loop_
_atom_site_aniso_label
_atom_site_aniso_U_11
_atom_site_aniso_U_22
_atom_site_aniso_U_33
_atom_site_aniso_U_12
_atom_site_aniso_U_13
_atom_site_aniso_U_23
Ru1 0.0415(2) 0.0481(2) 0.0390(2) -0.00261(15) 0.00032(14) 0.00096(15)
B1 0.082(5) 0.071(5) 0.103(6) 0.019(4) -0.017(4) -0.032(4)
B2 0.054(3) 0.067(4) 0.081(4) 0.005(3) 0.003(3) -0.004(3)
C1 0.060(3) 0.057(3) 0.058(3) -0.006(2) -0.003(2) 0.006(2)
C2 0.072(3) 0.059(3) 0.065(3) 0.001(2) 0.006(3) 0.010(2)
C3 0.074(3) 0.058(3) 0.079(4) -0.013(3) 0.010(3) -0.012(3)
C4 0.061(3) 0.066(3) 0.062(3) -0.006(2) -0.002(2) -0.010(3)
C5 0.047(2) 0.058(3) 0.044(2) -0.006(2) 0.0064(19) -0.002(2)
C6 0.044(2) 0.069(3) 0.044(2) -0.002(2) 0.0036(19) -0.002(2)
C7 0.049(3) 0.093(4) 0.050(3) -0.005(3) -0.001(2) -0.004(3)
C8 0.050(3) 0.115(5) 0.049(3) 0.007(3) -0.009(2) 0.015(3)
C9 0.064(3) 0.093(4) 0.060(3) 0.012(3) -0.007(2) 0.014(3)
C10 0.060(3) 0.065(3) 0.059(3) 0.005(2) 0.001(2) 0.007(2)
C11 0.057(3) 0.068(3) 0.064(3) 0.002(2) 0.011(2) -0.005(2)
C12 0.058(3) 0.088(4) 0.061(3) 0.012(3) 0.010(2) -0.009(3)
C13 0.046(3) 0.105(4) 0.054(3) -0.001(3) 0.010(2) 0.004(3)
C14 0.052(3) 0.082(4) 0.058(3) -0.014(3) 0.003(2) 0.005(3)
C15 0.040(2) 0.067(3) 0.044(2) -0.005(2) -0.0024(18) 0.004(2)
C16 0.049(2) 0.059(3) 0.044(2) -0.010(2) -0.0080(19) 0.003(2)
C17 0.078(3) 0.064(3) 0.069(3) -0.019(3) 0.008(3) 0.011(3)
C18 0.093(4) 0.055(3) 0.078(4) -0.020(3) -0.007(3) 0.004(3)
C19 0.071(3) 0.058(3) 0.069(3) 0.000(2) -0.014(3) -0.004(2)
C20 0.070(3) 0.057(3) 0.052(3) -0.007(2) 0.003(2) 0.000(2)
C21 0.056(3) 0.064(3) 0.057(3) 0.006(2) 0.001(2) -0.003(2)
C22 0.062(3) 0.113(5) 0.076(4) 0.020(3) -0.013(3) -0.008(3)
C23 0.056(3) 0.060(3) 0.043(3) -0.005(2) 0.002(2) 0.000(2)
C24 0.074(3) 0.110(4) 0.060(3) -0.010(3) 0.021(3) -0.014(3)
F1 0.199(5) 0.114(4) 0.148(4) 0.013(3) -0.070(4) -0.047(3)
F2 0.362(9) 0.134(4) 0.290(8) 0.038(5) 0.217(8) 0.024(5)
F3 0.185(5) 0.087(3) 0.156(4) 0.012(3) 0.004(3) 0.004(2)
F4 0.183(5) 0.177(5) 0.251(6) 0.055(4) -0.123(5) -0.088(4)
F5 0.161(4) 0.103(4) 0.240(6) -0.021(3) -0.084(4) 0.052(3)
F6 0.187(5) 0.150(4) 0.222(6) -0.007(3) -0.107(5) 0.065(4)
F7 0.207(6) 0.311(9) 0.158(5) -0.039(5) 0.047(4) -0.139(6)
F8 0.138(4) 0.132(4) 0.285(7) -0.007(3) 0.095(4) -0.011(4)
N1 0.0453(18) 0.053(2) 0.045(2) -0.0040(16) 0.0028(16) 0.0007(16)
N2 0.0408(18) 0.062(2) 0.041(2) -0.0011(16) -0.0002(15) 0.0067(17)
N3 0.0438(18) 0.057(2) 0.041(2) -0.0028(17) -0.0023(15) -0.0027(16)
N4 0.0497(19) 0.052(2) 0.043(2) -0.0035(17) -0.0043(16) 0.0003(16)
N5 0.049(2) 0.052(2) 0.044(2) 0.0002(17) 0.0007(17) 0.0009(16)
N6 0.047(2) 0.051(2) 0.045(2) -0.0016(16) -0.0025(17) 0.0013(16)

loop_
_atom_type_symbol
_atom_type_description
_atom_type_scat_dispersion_real
_atom_type_scat_dispersion_imag
_atom_type_scat_source
C C 0.0033 0.0016 'International Tables Vol C Tables 4.2.6.8 and 6.1.1.4'
H H 0.0000 0.0000 'International Tables Vol C Tables 4.2.6.8 and 6.1.1.4'
B B 0.0013 0.0007 'International Tables Vol C Tables 4.2.6.8 and 6.1.1.4'
N N 0.0061 0.0033 'International Tables Vol C Tables 4.2.6.8 and 6.1.1.4'
F F 0.0171 0.0103 'International Tables Vol C Tables 4.2.6.8 and 6.1.1.4'
Ru Ru -1.2594 0.8363 'International Tables Vol C Tables 4.2.6.8 and 6.1.1.4'

loop_
_geom_angle_atom_site_label_1
_geom_angle_atom_site_label_2
_geom_angle_atom_site_label_3
_geom_angle
N6 Ru1 N2 92.02(13)
N6 Ru1 N1 90.96(13)
N2 Ru1 N1 79.18(14)
N6 Ru1 N5 90.50(13)
N2 Ru1 N5 173.93(14)
N1 Ru1 N5 95.25(13)
N6 Ru1 N3 174.73(13)
N2 Ru1 N3 89.67(13)
N1 Ru1 N3 94.26(13)
N5 Ru1 N3 88.31(13)
N6 Ru1 N4 95.53(13)
N2 Ru1 N4 94.13(13)
N1 Ru1 N4 170.86(13)
N5 Ru1 N4 91.12(13)
N3 Ru1 N4 79.36(14)
F1 B1 F3 116.2(7)
F1 B1 F4 105.7(6)
F3 B1 F4 111.9(7)
F1 B1 F2 110.5(7)
F3 B1 F2 108.1(6)
F4 B1 F2 103.9(8)
F7 B2 F8 105.6(6)
F7 B2 F6 110.1(6)
F8 B2 F6 109.6(6)
F7 B2 F5 114.3(7)
F8 B2 F5 110.6(5)
F6 B2 F5 106.7(5)
N1 C1 C2 122.7(4)
N1 C1 H1 118.7
C2 C1 H1 118.7
C1 C2 C3 118.4(5)
C1 C2 H2 120.8
C3 C2 H2 120.8
C4 C3 C2 119.9(5)
C4 C3 H3 120.0
C2 C3 H3 120.0
C3 C4 C5 119.8(5)
C3 C4 H4 120.1
C5 C4 H4 120.1
N1 C5 C4 121.1(4)
N1 C5 C6 114.5(4)
C4 C5 C6 124.2(4)
N2 C6 C7 120.9(4)
N2 C6 C5 114.9(4)
C7 C6 C5 124.1(4)
C8 C7 C6 119.1(5)
C8 C7 H7 120.4
C6 C7 H7 120.4
C9 C8 C7 119.9(5)
C9 C8 H8 120.0
C7 C8 H8 120.0
C8 C9 C10 118.3(5)
C8 C9 H9 120.8
C10 C9 H9 120.8
N2 C10 C9 123.3(5)
N2 C10 H10 118.3
C9 C10 H10 118.3
N3 C11 C12 123.4(5)
N3 C11 H11 118.3
C12 C11 H11 118.3
C13 C12 C11 118.7(5)
C13 C12 H12 120.7
C11 C12 H12 120.7
C12 C13 C14 119.2(4)
C12 C13 H13 120.4
C14 C13 H13 120.4
C15 C14 C13 119.6(5)
C15 C14 H14 120.2
C13 C14 H14 120.2
N3 C15 C14 121.1(4)
N3 C15 C16 114.9(4)
C14 C15 C16 124.0(4)
N4 C16 C17 120.3(4)
N4 C16 C15 115.3(4)
C17 C16 C15 124.3(4)
C18 C17 C16 120.5(5)
C18 C17 H17 119.7
C16 C17 H17 119.7
C17 C18 C19 119.0(5)
C17 C18 H18 120.5
C19 C18 H18 120.5
C20 C19 C18 118.6(5)
C20 C19 H19 120.7
C18 C19 H19 120.7
N4 C20 C19 123.5(5)
N4 C20 H20 118.2
C19 C20 H20 118.2
N5 C21 C22 178.3(5)
C21 C22 H22A 109.5
C21 C22 H22B 109.5
H22A C22 H22B 109.5
C21 C22 H22C 109.5
H22A C22 H22C 109.5
H22B C22 H22C 109.5
N6 C23 C24 179.3(5)
C23 C24 H24A 109.5
C23 C24 H24B 109.5
H24A C24 H24B 109.5
C23 C24 H24C 109.5
H24A C24 H24C 109.5
H24B C24 H24C 109.5
C1 N1 C5 118.1(4)
C1 N1 Ru1 127.0(3)
C5 N1 Ru1 114.7(3)
C10 N2 C6 118.3(4)
C10 N2 Ru1 126.7(3)
C6 N2 Ru1 114.9(3)
C11 N3 C15 118.0(4)
C11 N3 Ru1 126.7(3)
C15 N3 Ru1 115.3(3)
C20 N4 C16 118.0(4)
C20 N4 Ru1 126.7(3)
C16 N4 Ru1 114.8(3)
C21 N5 Ru1 177.5(4)
C23 N6 Ru1 179.6(4)

loop_
_geom_bond_atom_site_label_1
_geom_bond_atom_site_label_2
_geom_bond_distance
Ru1 N6 2.042(4)
Ru1 N2 2.043(3)
Ru1 N1 2.049(4)
Ru1 N5 2.049(4)
Ru1 N3 2.051(3)
Ru1 N4 2.060(4)
B1 F1 1.307(8)
B1 F3 1.320(8)
B1 F4 1.328(7)
B1 F2 1.334(9)
B2 F7 1.268(7)
B2 F8 1.326(7)
B2 F6 1.335(7)
B2 F5 1.337(8)
C1 N1 1.346(6)
C1 C2 1.372(7)
C1 H1 0.9300
C2 C3 1.384(7)
C2 H2 0.9300
C3 C4 1.356(6)
C3 H3 0.9300
C4 C5 1.378(6)
C4 H4 0.9300
C5 N1 1.366(5)
C5 C6 1.467(6)
C6 N2 1.358(5)
C6 C7 1.390(6)
C7 C8 1.371(7)
C7 H7 0.9300
C8 C9 1.366(7)
C8 H8 0.9300
C9 C10 1.375(6)
C9 H9 0.9300
C10 N2 1.330(5)
C10 H10 0.9300
C11 N3 1.333(5)
C11 C12 1.369(6)
C11 H11 0.9300
C12 C13 1.369(7)
C12 H12 0.9300
C13 C14 1.378(7)
C13 H13 0.9300
C14 C15 1.377(6)
C14 H14 0.9300
C15 N3 1.361(5)
C15 C16 1.468(6)
C16 N4 1.361(5)
C16 C17 1.391(6)
C17 C18 1.371(7)
C17 H17 0.9300
C18 C19 1.373(7)
C18 H18 0.9300
C19 C20 1.372(6)
C19 H19 0.9300
C20 N4 1.344(6)
C20 H20 0.9300
C21 N5 1.126(5)
C21 C22 1.458(6)
C22 H22A 0.9600
C22 H22B 0.9600
C22 H22C 0.9600
C23 N6 1.129(5)
C23 C24 1.457(6)
C24 H24A 0.9600
C24 H24B 0.9600
C24 H24C 0.9600

loop_
_geom_hbond_atom_site_label_D
_geom_hbond_atom_site_label_H
_geom_hbond_atom_site_label_A
_geom_hbond_site_symmetry_A
_geom_hbond_distance_DH
_geom_hbond_distance_HA
_geom_hbond_distance_DA
_geom_hbond_angle_DHA
C2 H2 F1 3_666 0.93 2.50 3.179(7) 130
C7 H7 F6 1_455 0.93 2.47 3.373(7) 165
C9 H9 F4 4_475 0.93 2.42 3.299(7) 158
C12 H12 F8 . 0.93 2.54 3.459(7) 167
C14 H14 F2 4_575 0.93 2.33 3.238(8) 164
